data_2006251
loop_
_publ_author_name
'Agianian, Bogos'
'Perrakis, Anastassis'
'Kanellopoulos, Panagiotis N.'
'Sheldrick, Bernard'
'Hamodrakas, Stavros J.'

_publ_section_title
;
 <i>p</i>-Nitrophenyl \a-<small>D</small>-Mannopyranoside Ethanol
 Solvate
;
_journal_issue 6
_journal_name_full 'Acta Crystallographica Section C'
_journal_page_first 811
_journal_page_last 814
_journal_paper_doi 10.1107/S0108270196015776
_journal_volume 53
_journal_year 1997
_chemical_formula_moiety 'C12 H15 N O8, C2 H6 O1'
_chemical_formula_sum 'C14 H21 N O9'
_chemical_formula_weight 347.32
_chemical_name_common \a-PNM
_chemical_name_systematic
;
 4'-nitrophenyl-\a-D-mannopyranoside
;
_space_group_IT_number 4
_symmetry_cell_setting monoclinic
_symmetry_space_group_name_Hall 'P 2yb'
_symmetry_space_group_name_H-M 'P 1 21 1'
_audit_creation_method SHELXL-93
_cell_angle_alpha 90.00
_cell_angle_beta 92.94(7)
_cell_angle_gamma 90.00
_cell_formula_units_Z 2
_cell_length_a 7.290(3)
_cell_length_b 7.926(3)
_cell_length_c 14.654(4)
_cell_measurement_reflns_used 22
_cell_measurement_temperature 293(2)
_cell_measurement_theta_max 40
_cell_measurement_theta_min 20
_cell_volume 845.6(5)
_computing_cell_refinement 'CAD-4 Software'
_computing_data_collection 'CAD-4 Software (Enraf-Nonius, 1989)'
_computing_data_reduction 'CAD-4 Software'
_computing_molecular_graphics 'PLUTON (Spek, 1991); PLATON (Spek, 1990)'
_computing_publication_material SHELXL93
_computing_structure_refinement 'SHELXL93 (Sheldrick, 1993)'
_computing_structure_solution 'SHELXS86 (Sheldrick, 1985)'
_diffrn_ambient_temperature 293(2)
_diffrn_measurement_device 'Enraf-Nonius CAD-4 diffractometer'
_diffrn_measurement_method '\w-2\q scan mode'
_diffrn_radiation_monochromator graphite
_diffrn_radiation_source 'fine-focus sealed tube'
_diffrn_radiation_type CuK\a
_diffrn_radiation_wavelength 1.54180
_diffrn_reflns_av_R_equivalents 0.0463
_diffrn_reflns_av_sigmaI/netI 0.0320
_diffrn_reflns_limit_h_max 8
_diffrn_reflns_limit_h_min 0
_diffrn_reflns_limit_k_max 8
_diffrn_reflns_limit_k_min -8
_diffrn_reflns_limit_l_max 16
_diffrn_reflns_limit_l_min -16
_diffrn_reflns_number 2321
_diffrn_reflns_theta_max 60
_diffrn_reflns_theta_min 3.02
_diffrn_standards_decay_% 0
_diffrn_standards_interval_count 100
_diffrn_standards_number 3
_exptl_absorpt_coefficient_mu 0.989
_exptl_absorpt_correction_type none
_exptl_crystal_colour White
_exptl_crystal_density_diffrn 1.364
_exptl_crystal_density_meas 1.33
_exptl_crystal_density_method flotation
_exptl_crystal_description Needle
_exptl_crystal_F_000 368
_exptl_crystal_size_max 0.8
_exptl_crystal_size_mid 0.5
_exptl_crystal_size_min 0.2
_refine_diff_density_max 0.407
_refine_diff_density_min -0.357
_refine_ls_abs_structure_details 'Flack (1983)'
_refine_ls_abs_structure_Flack -0.2(4)
_refine_ls_extinction_coef 0.005(2)
_refine_ls_extinction_method 'SHELXL93 (Sheldrick, 1993)'
_refine_ls_goodness_of_fit_all 1.084
_refine_ls_goodness_of_fit_obs 1.087
_refine_ls_hydrogen_treatment 'H atoms refined isotropically'
_refine_ls_matrix_type full
_refine_ls_number_parameters 226
_refine_ls_number_reflns 2133
_refine_ls_number_restraints 64
_refine_ls_restrained_S_all 1.096
_refine_ls_restrained_S_obs 1.082
_refine_ls_R_factor_all 0.0682
_refine_ls_R_factor_obs .0647
_refine_ls_shift/esd_max -0.014
_refine_ls_shift/esd_mean 0.002
_refine_ls_structure_factor_coef Fsqd
_refine_ls_weighting_details 'w = 1/[\s^2^(Fo^2^)+(0.1379P)^2^] where P=(Fo^2^+2Fc^2^)/3'
_refine_ls_weighting_scheme calc
_refine_ls_wR_factor_all 0.1767
_refine_ls_wR_factor_obs .1702
_reflns_number_observed 2036
_reflns_number_total 2147
_reflns_observed_criterion >2sigma(I)
_cod_data_source_file sk1000.cif
_cod_data_source_block pnam
_cod_depositor_comments
;
The following automatic conversions were performed:
'_symmetry_cell_setting' value 'Monoclinic' changed to 'monoclinic'
according to '/home/saulius/struct/CIF-dictionaries/cif_core.dic'
dictionary named 'cif_core.dic' version 2.4.1 from 2010-06-29.

Automatic conversion script
Id: cif_fix_enum 1527 2010-12-29 10:47:43Z saulius 

The following automatic conversions were performed:

'_symmetry_cell_setting' value 'Monoclinic' changed to 'monoclinic'
according to /home/saulius/struct/CIF-dictionaries/cif_core.dic
dictionary named 'cif_core.dic' version 2.4.1 from 2010-06-29.

Automatic conversion script
Id: cif_fix_values 1715 2011-07-08 13:25:40Z adriana 

The following automatic conversions were performed:

'_refine_ls_weighting_scheme' value 'calc w =
1/[\s^2^(Fo^2^)+(0.1379P)^2^] where P=(Fo^2^+2Fc^2^)/3' was changed
to 'calc'. New tag '_refine_ls_weighting_details' was created. The
value of the new tag was set to 'w = 1/[\s^2^(Fo^2^)+(0.1379P)^2^]
where P=(Fo^2^+2Fc^2^)/3'.

Automatic conversion script
Id: cif_fix_values 3143 2015-03-26 13:38:13Z robertas 
;
_cod_original_sg_symbol_H-M 'P 21'
_cod_database_code 2006251

loop_
_symmetry_equiv_pos_as_xyz
'x, y, z'
'-x, y+1/2, -z'

loop_
_atom_site_aniso_label
_atom_site_aniso_U_11
_atom_site_aniso_U_22
_atom_site_aniso_U_33
_atom_site_aniso_U_12
_atom_site_aniso_U_13
_atom_site_aniso_U_23
O1 .025(2) .048(2) .034(2) .0031(14) .0092(12) .0073(14)
O2 .035(2) .039(2) .041(2) .0004(14) .0047(14) .0043(14)
O3 .0106(13) .047(2) .043(2) -.0049(12) .0020(11) .003(2)
O4 .024(2) .041(2) .052(2) .0063(13) .0079(13) -.0112(15)
O5 .0158(13) .038(2) .0321(15) .0037(12) .0037(11) -.0036(12)
O6 .017(2) .056(2) .054(2) -.0064(14) .0034(13) -.006(2)
O7 .035(2) .294(10) .088(4) .017(4) .021(2) .062(5)
O8 .079(3) .191(7) .066(3) .020(4) .033(3) .064(4)
N1 .050(3) .142(6) .051(3) -.001(3) .018(2) .031(4)
C1 .025(2) .037(2) .027(2) .003(2) .006(2) -.001(2)
C2 .022(2) .037(2) .029(2) -.001(2) -.001(2) .001(2)
C3 .010(2) .038(2) .032(2) -.005(2) .000(2) .004(2)
C4 .015(2) .031(2) .029(2) .003(2) .005(2) .000(2)
C5 .013(2) .033(2) .030(2) .000(2) .007(2) .001(2)
C6 .014(2) .045(3) .043(2) -.008(2) .003(2) -.005(2)
C7 .029(2) .044(3) .034(2) -.004(2) .003(2) .002(2)
C8 .033(3) .076(4) .037(3) .007(3) .005(2) .018(3)
C9 .040(3) .080(4) .046(3) .001(3) .000(2) .031(3)
C10 .035(2) .074(4) .038(2) -.012(3) .008(2) .010(3)
C11 .025(2) .078(4) .038(2) -.011(3) .005(2) .002(3)
C12 .027(2) .061(3) .032(2) .000(2) .003(2) .006(2)

loop_
_atom_site_label
_atom_site_fract_x
_atom_site_fract_y
_atom_site_fract_z
_atom_site_U_iso_or_equiv
_atom_site_thermal_displace_type
_atom_site_calc_flag
_atom_site_refinement_flags
_atom_site_occupancy
_atom_site_disorder_group
_atom_site_type_symbol
O1 .3072(4) .9136(4) .2154(2) .0354(8) Uani d U 1 . O
O2 .1559(4) .5929(4) .3664(2) .0380(8) Uani d U 1 . O
H2A .1103(4) .6127(4) .4153(2) .046 Uiso calc R 1 . H
O3 -.1315(4) .8203(4) .3844(2) .0337(7) Uani d U 1 . O
H3A -.1176(6) .7868(8) .4372(5) .040 Uiso calc R 1 . H
O4 .0751(4) 1.1110(4) .4598(2) .0389(8) Uani d U 1 . O
H4A .0732(8) 1.1822(10) .4128(6) .047 Uiso calc R 1 . H
O5 .4325(4) .8472(4) .3614(2) .0285(7) Uani d U 1 . O
O6 .6577(4) 1.0710(5) .4663(2) .0422(8) Uani d U 1 . O
H6A .6679(6) 1.0579(4) .4112(4) .051 Uiso calc R 1 . H
O7 .9947(7) .9597(13) -.0209(4) .138(3) Uani d U 1 . O
O8 .7974(8) 1.0870(11) -.1056(4) .111(2) Uani d U 1 . O
N1 .8392(7) 1.0171(10) -.0360(3) .081(2) Uani d U 1 . N
C1 .3308(6) .7896(6) .2851(3) .0296(9) Uani d U 1 . C
H1 .3936(6) .6919(6) .2602(3) .028(3) Uiso calc R 1 . H
C2 .1372(6) .7360(6) .3093(3) .0292(9) Uani d U 1 . C
H21 .0670(6) .7043(6) .2530(3) .028(3) Uiso calc R 1 . H
C3 .0405(5) .8806(5) .3540(3) .0268(9) Uani d U 1 . C
H31 .0161(5) .9692(5) .3083(3) .028(3) Uiso calc R 1 . H
C4 .1576(5) .9552(5) .4338(3) .0248(9) Uani d U 1 . C
H41 .1601(5) .8766(5) .4855(3) .028(3) Uiso calc R 1 . H
C5 .3553(5) .9898(5) .4065(3) .0252(9) Uani d U 1 . C
H51 .3564(5) 1.0885(5) .3663(3) .028(3) Uiso calc R 1 . H
C6 .4777(5) 1.0213(6) .4898(3) .0338(10) Uani d U 1 . C
H61 .4247(5) 1.1091(6) .5262(3) .028(3) Uiso calc R 1 . H
H62 .4861(5) .9194(6) .5265(3) .028(3) Uiso calc R 1 . H
C7 .4479(6) .9372(6) .1583(3) .0353(10) Uani d U 1 . C
C8 .4015(7) 1.0274(8) .0793(3) .0486(13) Uani d U 1 . C
H8 .2833(7) 1.0700(8) .0694(3) .028(3) Uiso calc R 1 . H
C9 .5313(7) 1.0534(8) .0158(4) .0554(15) Uani d U 1 . C
H9 .5012(7) 1.1124(8) -.0377(4) .028(3) Uiso calc R 1 . H
C10 .7075(7) .9907(8) .0326(3) .0489(13) Uani d U 1 . C
C11 .7558(7) .9059(8) .1111(3) .0470(13) Uani d U 1 . C
H11 .8753(7) .8666(8) .1211(3) .028(3) Uiso calc R 1 . H
C12 .6254(6) .8776(7) .1770(3) .0396(11) Uani d U 1 . C
H12 .6568(6) .8210(7) .2312(3) .028(3) Uiso calc R 1 . H
O50 -.048(3) .321(2) .3270(10) .063(2) Uiso d PD .43(2) 1 O
C51 -.178(4) .282(2) .261(2) .081(4) Uiso d PD .43(2) 1 C
C52 -.305(3) .425(3) .232(2) .097(5) Uiso d PD .43(2) 1 C
O60 .013(4) .308(3) .299(2) .063(2) Uiso d PD .23(2) 2 O
C61 -.130(4) .318(6) .237(2) .081(4) Uiso d PD .23(2) 2 C
C62 -.312(4) .384(7) .273(4) .097(5) Uiso d PD .23(2) 2 C
O70 -.096(3) .352(2) .3460(10) .063(2) Uiso d PD .35(2) 3 O
C71 -.242(4) .311(4) .289(2) .081(4) Uiso d PD .35(2) 3 C
C72 -.261(4) .395(4) .198(2) .097(5) Uiso d PD .35(2) 3 C

loop_
_atom_type_symbol
_atom_type_description
_atom_type_scat_dispersion_real
_atom_type_scat_dispersion_imag
_atom_type_scat_source
C C 0.0181 0.0091 'International Tables Vol C Tables 4.2.6.8 and 6.1.1.4'
H H 0.0000 0.0000 'International Tables Vol C Tables 4.2.6.8 and 6.1.1.4'
N N 0.0311 0.0180 'International Tables Vol C Tables 4.2.6.8 and 6.1.1.4'
O O 0.0492 0.0322 'International Tables Vol C Tables 4.2.6.8 and 6.1.1.4'

loop_
_geom_angle_atom_site_label_1
_geom_angle_atom_site_label_2
_geom_angle_atom_site_label_3
_geom_angle
_geom_angle_publ_flag
C7 O1 C1 117.8(3) yes
C2 O2 H2A 109.5(2) ?
C3 O3 H3A 109.5(2) ?
C4 O4 H4A 109.3(3) ?
C1 O5 C5 115.0(3) yes
C6 O6 H6A 109.4(3) ?
O8 N1 O7 121.4(5) no
O8 N1 C10 121.1(5) no
O7 N1 C10 117.5(5) no
O5 C1 O1 113.0(3) yes
O5 C1 C2 111.4(3) yes
O1 C1 C2 106.2(3) yes
O5 C1 H1 108.7(2) ?
O1 C1 H1 108.7(2) ?
C2 C1 H1 108.7(2) ?
O2 C2 C3 112.6(3) yes
O2 C2 C1 107.3(3) yes
C3 C2 C1 110.2(4) yes
O2 C2 H21 108.9(2) ?
C3 C2 H21 108.9(2) ?
C1 C2 H21 108.9(2) ?
O3 C3 C2 108.5(3) yes
O3 C3 C4 110.7(3) yes
C2 C3 C4 111.7(3) yes
O3 C3 H31 108.6(2) ?
C2 C3 H31 108.6(2) ?
C4 C3 H31 108.6(2) ?
O4 C4 C3 108.1(3) yes
O4 C4 C5 109.1(3) yes
C3 C4 C5 111.3(3) yes
O4 C4 H41 109.4(2) ?
C3 C4 H41 109.4(2) ?
C5 C4 H41 109.4(2) ?
O5 C5 C6 106.0(3) yes
O5 C5 C4 111.9(3) yes
C6 C5 C4 110.2(3) yes
O5 C5 H51 109.6(2) ?
C6 C5 H51 109.6(2) ?
C4 C5 H51 109.6(2) ?
O6 C6 C5 111.5(3) yes
O6 C6 H61 109.3(2) ?
C5 C6 H61 109.3(2) ?
O6 C6 H62 109.3(2) ?
C5 C6 H62 109.3(2) ?
H61 C6 H62 108.0 ?
O1 C7 C8 114.9(4) no
O1 C7 C12 123.5(4) no
C8 C7 C12 121.6(4) no
C9 C8 C7 119.7(4) no
C9 C8 H8 120.2(3) ?
C7 C8 H8 120.2(3) ?
C8 C9 C10 119.3(5) no
C8 C9 H9 120.4(3) ?
C10 C9 H9 120.4(3) ?
C11 C10 C9 121.5(4) no
C11 C10 N1 120.5(5) no
C9 C10 N1 118.0(5) no
C10 C11 C12 120.2(5) no
C10 C11 H11 119.9(3) ?
C12 C11 H11 119.9(3) ?
C7 C12 C11 117.7(4) no
C7 C12 H12 121.2(3) ?
C11 C12 H12 121.2(3) ?
O50 C51 C52 115.4(16) ?
O60 C61 C62 116.(2) ?
O70 C71 C72 118.3(19) ?

loop_
_geom_bond_atom_site_label_1
_geom_bond_atom_site_label_2
_geom_bond_site_symmetry_2
_geom_bond_distance
_geom_bond_publ_flag
O1 C7 . 1.369(6) yes
O1 C1 . 1.422(5) yes
O2 C2 . 1.412(6) yes
O2 H2A . .82 ?
O3 C3 . 1.434(5) yes
O3 H3A . .82 ?
O4 C4 . 1.434(5) yes
O4 H4A . .890(3) ?
O5 C1 . 1.387(5) yes
O5 C5 . 1.438(5) yes
O6 C6 . 1.429(5) yes
O6 H6A . .822(3) ?
O7 N1 . 1.231(8) yes
O8 N1 . 1.188(7) yes
N1 C10 . 1.440(7) yes
C1 C2 . 1.533(6) yes
C1 H1 . .98 ?
C2 C3 . 1.512(6) yes
C2 H21 . .98 ?
C3 C4 . 1.530(6) yes
C3 H31 . .98 ?
C4 C5 . 1.540(5) yes
C4 H41 . .98 ?
C5 C6 . 1.496(6) yes
C5 H51 . .98 ?
C6 H61 . .97 ?
C6 H62 . .97 ?
C7 C8 . 1.387(6) no
C7 C12 . 1.392(7) no
C8 C9 . 1.376(8) no
C8 H8 . .93 ?
C9 C10 . 1.388(8) no
C9 H9 . .93 ?
C10 C11 . 1.363(7) no
C11 C12 . 1.408(7) no
C11 H11 . .93 ?
C12 H12 . .93 ?
O50 C51 . 1.36(2) ?
C51 C52 . 1.51(2) ?
O60 C61 . 1.35(2) ?
C61 C62 . 1.54(3) ?
O70 C71 . 1.35(2) ?
C71 C72 . 1.49(2) ?

loop_
_geom_torsion_atom_site_label_1
_geom_torsion_atom_site_label_2
_geom_torsion_atom_site_label_3
_geom_torsion_atom_site_label_4
_geom_torsion
_geom_torsion_publ_flag
C5 O5 C1 O1 60.2(4) ?
C5 O5 C1 C2 -59.3(4) ?
C7 O1 C1 O5 81.4(4) yes
C7 O1 C1 C2 -156.1(4) yes
O5 C1 C2 O2 -66.5(4) ?
O1 C1 C2 O2 170.0(3) ?
O5 C1 C2 C3 56.4(4) ?
O1 C1 C2 C3 -67.1(4) ?
O2 C2 C3 O3 -54.1(4) ?
C1 C2 C3 O3 -173.9(3) ?
O2 C2 C3 C4 68.2(4) ?
C1 C2 C3 C4 -51.6(4) ?
O3 C3 C4 O4 -70.8(4) ?
C2 C3 C4 O4 168.2(3) ?
O3 C3 C4 C5 169.4(3) ?
C2 C3 C4 C5 48.4(4) ?
C1 O5 C5 C6 175.6(3) ?
C1 O5 C5 C4 55.5(4) ?
O4 C4 C5 O5 -167.6(3) ?
C3 C4 C5 O5 -48.4(4) ?
O4 C4 C5 C6 74.8(4) ?
C3 C4 C5 C6 -166.0(3) ?
O5 C5 C6 O6 64.8(4) yes
C4 C5 C6 O6 -173.9(4) yes
C1 O1 C7 C8 164.8(4) yes
C1 O1 C7 C12 -15.6(6) yes
O1 C7 C8 C9 -177.9(5) ?
C12 C7 C8 C9 2.6(8) ?
C7 C8 C9 C10 -0.8(9) ?
C8 C9 C10 C11 -0.9(10) ?
C8 C9 C10 N1 178.8(6) ?
O8 N1 C10 C11 178.1(7) yes
O7 N1 C10 C11 0.4(11) yes
O8 N1 C10 C9 -1.6(11) yes
O7 N1 C10 C9 -179.3(8) yes
C9 C10 C11 C12 1.0(9) ?
N1 C10 C11 C12 -178.7(6) ?
O1 C7 C12 C11 178.0(4) ?
C8 C7 C12 C11 -2.5(8) ?
C10 C11 C12 C7 0.7(8) ?
